data_9014837
loop_
_publ_author_name
'Zilber, R.'
'Durif, A.'
'Averbuch-Pouchot, M. T.'

_publ_section_title
;
 Structure of Thallium Sulfate Tellurate (Te (O H)6) (Tl2 S O4)
;
_journal_issue 5
_journal_name_full 'Acta Crystallographica, Section B'
_journal_page_first 1554
_journal_page_last 1556
_journal_paper_doi 10.1107/S0567740882006359
_journal_volume 38
_journal_year 1982
_chemical_formula_sum 'O10 S Te Tl2'
_space_group_IT_number 14
_symmetry_space_group_name_Hall '-P 2yab'
_symmetry_space_group_name_H-M 'P 1 21/a 1'
_cell_angle_alpha 90
_cell_angle_beta 110.85
_cell_angle_gamma 90
_cell_length_a 12.053
_cell_length_b 7.205
_cell_length_c 12.354
_cell_formula_units_Z 4
_cell_volume 1002.590
_database_code_amcsd 0009763
_exptl_crystal_density_diffrn 4.826
_cod_duplicate_entry 1007071
_cod_original_formula_sum 'Tl2 Te S O10'
_cod_database_code 9014837
_amcsd_formula_title 'H6 O10 S Te Tl2'

loop_
_space_group_symop_operation_xyz
x,y,z
1/2+x,1/2-y,z
1/2-x,1/2+y,-z
-x,-y,-z

loop_
_atom_site_label
_atom_site_fract_x
_atom_site_fract_y
_atom_site_fract_z
Tl1 0.14490 0.00180 0.35140
Tl2 0.10660 0.46350 0.85690
Te1 0.00000 0.00000 0.00000
Te2 0.50000 0.00000 0.50000
S1 0.24330 0.51060 0.24850
O1 0.22400 0.70500 0.22100
O2 0.35100 0.92500 0.72500
O3 0.24300 0.91300 0.85000
O4 0.35200 0.48700 0.35000
O5 0.43600 0.25500 0.99300
O6 0.15200 0.00830 0.10500
O7 0.54500 0.44600 0.86800
O8 0.39600 0.11800 0.35900
O9 0.13600 0.39000 0.48600
O10 0.49900 0.20900 0.59700

loop_
_cod_related_entry_id
_cod_related_entry_database
_cod_related_entry_code
1 AMCSD 0009763
